data_7110181
loop_
_publ_author_name
'Sujit Mahato'
'Surajit Haldar'
'Chandan K. Jana'

_publ_section_title
;
 Diastereoselective alpha-C-H functionalization of aliphatic
 N-heterocycles: an efficient route to ring fused oxazines
;
_journal_name_full Chem.Commun.
_journal_page_first 332
_journal_paper_doi 10.1039/c3cc46191b
_journal_volume 50
_journal_year 2014
_chemical_compound_source synthesis
_chemical_formula_moiety 'C24 H25 N O'
_chemical_formula_sum 'C24 H25 N O'
_chemical_formula_weight 343.45
_chemical_name_systematic unk
_space_group_IT_number 61
_symmetry_cell_setting orthorhombic
_symmetry_Int_Tables_number 61
_symmetry_space_group_name_Hall '-P 2ac 2ab'
_symmetry_space_group_name_H-M 'P b c a'
_atom_sites_solution_hydrogens geom
_atom_sites_solution_primary direct
_atom_sites_solution_secondary difmap
_audit_creation_method SHELXL-97
_cell_angle_alpha 90.00
_cell_angle_beta 90.00
_cell_angle_gamma 90.00
_cell_formula_units_Z 8
_cell_length_a 15.2770(6)
_cell_length_b 12.2434(5)
_cell_length_c 20.3925(10)
_cell_measurement_temperature 293(2)
_cell_volume 3814.3(3)
_computing_structure_refinement 'SHELXL-97 (Sheldrick, 1997)'
_computing_structure_solution 'SHELXS-97 (Sheldrick, 1990)'
_diffrn_ambient_temperature 293(2)
_diffrn_measured_fraction_theta_full 0.882
_diffrn_measured_fraction_theta_max 0.882
_diffrn_radiation_monochromator graphite
_diffrn_radiation_probe x-ray
_diffrn_radiation_type MoK\a
_diffrn_radiation_wavelength 0.71073
_diffrn_reflns_av_R_equivalents 0.0506
_diffrn_reflns_av_sigmaI/netI 0.0754
_diffrn_reflns_limit_h_max 20
_diffrn_reflns_limit_h_min -19
_diffrn_reflns_limit_k_max 16
_diffrn_reflns_limit_k_min -11
_diffrn_reflns_limit_l_max 19
_diffrn_reflns_limit_l_min -25
_diffrn_reflns_number 10757
_diffrn_reflns_theta_full 28.78
_diffrn_reflns_theta_max 28.78
_diffrn_reflns_theta_min 3.14
_diffrn_source 'fine-focus sealed tube'
_exptl_absorpt_coefficient_mu 0.072
_exptl_crystal_density_diffrn 1.196
_exptl_crystal_density_method 'not measured'
_exptl_crystal_F_000 1472
_exptl_crystal_recrystallization_method ethylacetate
_refine_diff_density_max 0.143
_refine_diff_density_min -0.172
_refine_diff_density_rms 0.036
_refine_ls_extinction_method none
_refine_ls_goodness_of_fit_ref 0.908
_refine_ls_hydrogen_treatment mixed
_refine_ls_matrix_type full
_refine_ls_number_parameters 235
_refine_ls_number_reflns 4386
_refine_ls_number_restraints 0
_refine_ls_restrained_S_all 0.908
_refine_ls_R_factor_all 0.1561
_refine_ls_R_factor_gt 0.0708
_refine_ls_shift/su_max 0.000
_refine_ls_shift/su_mean 0.000
_refine_ls_structure_factor_coef Fsqd
_refine_ls_weighting_details 'calc w=1/[\s^2^(Fo^2^)+(0.2000P)^2^+0.0000P] where P=(Fo^2^+2Fc^2^)/3'
_refine_ls_weighting_scheme calc
_refine_ls_wR_factor_gt 0.2398
_refine_ls_wR_factor_ref 0.3194
_reflns_number_gt 2091
_reflns_number_total 4386
_reflns_threshold_expression >2sigma(I)
_cod_data_source_file c3cc46191b.txt
_cod_data_source_block exp_810
_cod_database_code 7110181

loop_
_symmetry_equiv_pos_as_xyz
'x, y, z'
'-x+1/2, -y, z+1/2'
'x+1/2, -y+1/2, -z'
'-x, y+1/2, -z+1/2'
'-x, -y, -z'
'x-1/2, y, -z-1/2'
'-x-1/2, y-1/2, z'
'x, -y-1/2, z-1/2'

loop_
_atom_site_label
_atom_site_type_symbol
_atom_site_fract_x
_atom_site_fract_y
_atom_site_fract_z
_atom_site_U_iso_or_equiv
_atom_site_adp_type
_atom_site_occupancy
_atom_site_symmetry_multiplicity
_atom_site_calc_flag
_atom_site_refinement_flags
O10 O 0.37183(15) 0.9597(2) 0.26872(11) 0.0647(7) Uani 1 1 d .
N2 N 0.39824(16) 1.0326(2) 0.37616(12) 0.0464(7) Uani 1 1 d .
C12 C 0.4470(2) 0.8474(3) 0.34903(16) 0.0512(8) Uani 1 1 d .
C24 C 0.4496(2) 0.6498(3) 0.3270(2) 0.0655(10) Uani 1 1 d .
C9 C 0.3998(2) 1.0542(3) 0.30762(16) 0.0530(8) Uani 1 1 d .
H9 H 0.4603 1.0715 0.2954 0.064 Uiso 1 1 calc R
C13 C 0.5554(2) 0.9934(3) 0.38922(14) 0.0486(8) Uani 1 1 d .
C19 C 0.4724(2) 0.7401(3) 0.36770(18) 0.0541(9) Uani 1 1 d .
C1 C 0.4627(2) 0.9467(2) 0.39161(14) 0.0470(8) Uani 1 1 d .
H1 H 0.4520 0.9243 0.4370 0.056 Uiso 1 1 calc R
C11 C 0.4014(2) 0.8614(3) 0.29108(17) 0.0561(9) Uani 1 1 d .
C3 C 0.3106(2) 1.0152(3) 0.40463(17) 0.0546(9) Uani 1 1 d .
H3A H 0.3103 0.9468 0.4286 0.066 Uiso 1 1 calc R
H3B H 0.2681 1.0095 0.3695 0.066 Uiso 1 1 calc R
C14 C 0.5716(2) 1.0914(3) 0.42043(16) 0.0630(10) Uani 1 1 d .
H14 H 0.5265 1.1269 0.4424 0.076 Uiso 1 1 calc R
C20 C 0.5196(2) 0.7189(3) 0.42587(18) 0.0647(10) Uani 1 1 d .
H20 H 0.5349 0.7768 0.4531 0.078 Uiso 1 1 calc R
C18 C 0.6244(2) 0.9419(3) 0.35756(17) 0.0602(9) Uani 1 1 d .
H18 H 0.6150 0.8756 0.3364 0.072 Uiso 1 1 calc R
C7 C 0.3629(2) 1.2578(3) 0.3144(2) 0.0690(11) Uani 1 1 d .
H7A H 0.3256 1.3114 0.2933 0.083 Uiso 1 1 calc R
H7B H 0.4229 1.2760 0.3033 0.083 Uiso 1 1 calc R
C25 C 0.4027(3) 0.6698(3) 0.2687(2) 0.0730(12) Uani 1 1 d .
H25 H 0.3874 0.6112 0.2420 0.088 Uiso 1 1 calc R
C8 C 0.3424(2) 1.1471(3) 0.28483(18) 0.0651(10) Uani 1 1 d .
H8A H 0.2820 1.1290 0.2949 0.078 Uiso 1 1 calc R
H8B H 0.3473 1.1527 0.2375 0.078 Uiso 1 1 calc R
C4 C 0.2839(3) 1.1067(3) 0.45034(19) 0.0689(10) Uani 1 1 d .
H4A H 0.3276 1.1124 0.4846 0.083 Uiso 1 1 calc R
H4B H 0.2291 1.0862 0.4711 0.083 Uiso 1 1 calc R
C26 C 0.3792(2) 0.7720(3) 0.25046(19) 0.0696(11) Uani 1 1 d .
H26 H 0.3487 0.7833 0.2116 0.084 Uiso 1 1 calc R
C6 C 0.3523(3) 1.2707(3) 0.3883(2) 0.0719(11) Uani 1 1 d .
H6A H 0.4037 1.2397 0.4091 0.086 Uiso 1 1 calc R
H6B H 0.3519 1.3481 0.3982 0.086 Uiso 1 1 calc R
C17 C 0.7071(2) 0.9881(4) 0.3571(2) 0.0794(13) Uani 1 1 d .
H17 H 0.7526 0.9529 0.3355 0.095 Uiso 1 1 calc R
C15 C 0.6550(3) 1.1374(4) 0.4193(2) 0.0789(13) Uani 1 1 d .
H15 H 0.6649 1.2041 0.4398 0.095 Uiso 1 1 calc R
C5 C 0.2721(3) 1.2198(3) 0.4197(2) 0.0723(11) Uani 1 1 d .
H5A H 0.2266 1.2149 0.3867 0.087 Uiso 1 1 calc R
H5B H 0.2512 1.2691 0.4535 0.087 Uiso 1 1 calc R
C16 C 0.7223(3) 1.0853(4) 0.3883(2) 0.0837(14) Uani 1 1 d .
H16 H 0.7781 1.1156 0.3884 0.100 Uiso 1 1 calc R
C23 C 0.4758(3) 0.5444(3) 0.3465(3) 0.0825(13) Uani 1 1 d .
H23 H 0.4616 0.4852 0.3199 0.099 Uiso 1 1 calc R
C22 C 0.5209(3) 0.5262(3) 0.4023(3) 0.0900(15) Uani 1 1 d .
H22 H 0.5370 0.4555 0.4138 0.108 Uiso 1 1 calc R
C21 C 0.5434(3) 0.6146(4) 0.4430(2) 0.0799(12) Uani 1 1 d .
H21 H 0.5744 0.6024 0.4816 0.096 Uiso 1 1 calc R

loop_
_atom_site_aniso_label
_atom_site_aniso_U_11
_atom_site_aniso_U_22
_atom_site_aniso_U_33
_atom_site_aniso_U_23
_atom_site_aniso_U_13
_atom_site_aniso_U_12
O10 0.0665(16) 0.0735(17) 0.0541(14) -0.0093(12) -0.0109(11) 0.0083(13)
N2 0.0415(14) 0.0525(16) 0.0452(14) -0.0006(11) 0.0038(11) 0.0002(12)
C12 0.0462(17) 0.056(2) 0.0517(19) -0.0066(14) 0.0070(14) -0.0017(16)
C24 0.059(2) 0.056(2) 0.082(3) -0.0115(18) 0.0275(19) -0.0068(18)
C9 0.0486(17) 0.062(2) 0.0490(18) 0.0006(15) -0.0009(14) -0.0011(17)
C13 0.0465(18) 0.0562(19) 0.0430(17) 0.0055(14) -0.0058(13) -0.0008(16)
C19 0.0469(17) 0.053(2) 0.063(2) -0.0068(16) 0.0154(15) -0.0059(16)
C1 0.0486(17) 0.0489(18) 0.0436(17) -0.0008(13) 0.0013(13) 0.0041(15)
C11 0.0482(17) 0.064(2) 0.056(2) -0.0156(16) 0.0067(15) -0.0031(17)
C3 0.0425(17) 0.057(2) 0.065(2) -0.0015(16) 0.0079(14) -0.0058(16)
C14 0.058(2) 0.075(3) 0.055(2) -0.0023(17) -0.0139(16) -0.002(2)
C20 0.072(2) 0.057(2) 0.065(2) 0.0044(17) 0.0152(18) 0.0042(19)
C18 0.0506(19) 0.072(2) 0.058(2) 0.0078(17) 0.0010(15) 0.0068(18)
C7 0.070(2) 0.058(2) 0.079(3) 0.0134(18) -0.0019(19) 0.0053(19)
C25 0.057(2) 0.077(3) 0.085(3) -0.040(2) 0.014(2) -0.013(2)
C8 0.058(2) 0.076(3) 0.061(2) 0.0105(18) -0.0067(16) 0.0073(19)
C4 0.064(2) 0.072(3) 0.071(2) 0.0002(18) 0.0202(18) 0.006(2)
C26 0.054(2) 0.084(3) 0.071(2) -0.031(2) 0.0002(17) 0.004(2)
C6 0.074(3) 0.053(2) 0.088(3) -0.0029(19) -0.006(2) 0.005(2)
C17 0.048(2) 0.106(4) 0.084(3) 0.017(2) 0.0023(19) 0.002(2)
C15 0.073(3) 0.090(3) 0.074(3) 0.003(2) -0.027(2) -0.017(2)
C5 0.073(2) 0.065(2) 0.079(3) -0.0061(19) 0.011(2) 0.016(2)
C16 0.049(2) 0.114(4) 0.088(3) 0.022(3) -0.018(2) -0.020(3)
C23 0.086(3) 0.057(2) 0.105(4) -0.014(2) 0.033(3) -0.012(2)
C22 0.108(4) 0.051(2) 0.111(4) 0.010(2) 0.037(3) 0.004(2)
C21 0.088(3) 0.069(3) 0.082(3) 0.016(2) 0.017(2) 0.008(2)

loop_
_atom_type_symbol
_atom_type_description
_atom_type_scat_dispersion_real
_atom_type_scat_dispersion_imag
_atom_type_scat_source
C C 0.0033 0.0016 'International Tables Vol C Tables 4.2.6.8 and 6.1.1.4'
H H 0.0000 0.0000 'International Tables Vol C Tables 4.2.6.8 and 6.1.1.4'
N N 0.0061 0.0033 'International Tables Vol C Tables 4.2.6.8 and 6.1.1.4'
O O 0.0106 0.0060 'International Tables Vol C Tables 4.2.6.8 and 6.1.1.4'

loop_
_geom_angle_atom_site_label_1
_geom_angle_atom_site_label_2
_geom_angle_atom_site_label_3
_geom_angle
C11 O10 C9 114.8(2)
C9 N2 C3 115.4(3)
C9 N2 C1 109.3(2)
C3 N2 C1 114.8(2)
C11 C12 C19 118.8(3)
C11 C12 C1 118.0(3)
C19 C12 C1 123.1(3)
C23 C24 C25 122.8(4)
C23 C24 C19 118.5(4)
C25 C24 C19 118.7(3)
N2 C9 O10 112.3(3)
N2 C9 C8 115.6(3)
O10 C9 C8 105.0(3)
C14 C13 C18 118.3(3)
C14 C13 C1 118.5(3)
C18 C13 C1 123.3(3)
C20 C19 C12 122.3(3)
C20 C19 C24 118.1(3)
C12 C19 C24 119.6(3)
N2 C1 C12 110.2(2)
N2 C1 C13 110.2(2)
C12 C1 C13 115.4(2)
O10 C11 C12 124.2(3)
O10 C11 C26 114.1(3)
C12 C11 C26 121.7(3)
N2 C3 C4 112.4(3)
C13 C14 C15 120.5(4)
C21 C20 C19 121.3(4)
C17 C18 C13 120.7(4)
C8 C7 C6 117.6(3)
C26 C25 C24 121.8(3)
C9 C8 C7 115.5(3)
C3 C4 C5 116.8(3)
C25 C26 C11 119.4(4)
C5 C6 C7 117.5(3)
C16 C17 C18 120.5(4)
C16 C15 C14 120.5(4)
C6 C5 C4 116.7(3)
C15 C16 C17 119.5(4)
C22 C23 C24 122.3(4)
C23 C22 C21 119.8(4)
C20 C21 C22 120.0(4)

loop_
_geom_bond_atom_site_label_1
_geom_bond_atom_site_label_2
_geom_bond_distance
O10 C11 1.364(4)
O10 C9 1.467(4)
N2 C9 1.423(4)
N2 C3 1.474(4)
N2 C1 1.475(4)
C12 C11 1.383(5)
C12 C19 1.421(5)
C12 C1 1.514(4)
C24 C23 1.409(5)
C24 C25 1.410(6)
C24 C19 1.426(5)
C9 C8 1.509(5)
C13 C14 1.380(5)
C13 C18 1.388(4)
C13 C1 1.528(4)
C19 C20 1.412(5)
C11 C26 1.414(4)
C3 C4 1.513(5)
C14 C15 1.393(5)
C20 C21 1.374(5)
C18 C17 1.384(5)
C7 C8 1.516(5)
C7 C6 1.524(6)
C25 C26 1.354(5)
C4 C5 1.530(5)
C6 C5 1.517(5)
C17 C16 1.369(6)
C15 C16 1.365(6)
C23 C22 1.348(6)
C22 C21 1.407(6)
